data_1504255
loop_
_publ_author_name
'Castilla, Ana M.'
'Curreli, Simona'
'Escudero-Ad\'an, Eduardo C'
'Belmonte, Marta Mart\'inez'
'Benet-Buchholz, Jordi'
'Kleij, Arjan W.'

_publ_section_title
;
 Modular synthesis of heterobimetallic salen structures using metal
 templation.
;
_journal_issue 22
_journal_name_full 'Organic letters'
_journal_page_first 5218
_journal_page_last 5221
_journal_paper_doi 10.1021/ol902149p
_journal_volume 11
_journal_year 2009
_chemical_formula_sum 'C64 H78 Cl2 N6 Ni O12 Pd S4'
_chemical_formula_weight 1487.57
_chemical_name_systematic
; 
 ? 
;
_space_group_IT_number 2
_symmetry_cell_setting triclinic
_symmetry_space_group_name_Hall '-P 1'
_symmetry_space_group_name_H-M 'P -1'
_atom_sites_solution_hydrogens geom
_atom_sites_solution_primary direct
_atom_sites_solution_secondary difmap
_audit_creation_method SHELXL-97
_cell_angle_alpha 77.205(3)
_cell_angle_beta 88.031(3)
_cell_angle_gamma 69.344(2)
_cell_formula_units_Z 2
_cell_length_a 11.3134(5)
_cell_length_b 15.5617(7)
_cell_length_c 20.9829(8)
_cell_measurement_reflns_used 8850
_cell_measurement_temperature 100(2)
_cell_measurement_theta_max 33.18
_cell_measurement_theta_min 2.99
_cell_volume 3367.0(3)
_computing_cell_refinement 'Bruker APEX2 v2009.1-0'
_computing_data_collection 'Bruker APEX2 v2009.1-0'
_computing_data_reduction 'Bruker SAINT V7.60A'
_computing_molecular_graphics 'Bruker SHELXTL'
_computing_publication_material 'Bruker SHELXTL'
_computing_structure_refinement 'SHELXS-97 (Sheldrick, 2008)'
_computing_structure_solution 'SHELXS-97 (Sheldrick, 2008)'
_diffrn_ambient_temperature 100(2)
_diffrn_detector_area_resol_mean 512
_diffrn_detector_type '4K CCD area detector APEX II'
_diffrn_measured_fraction_theta_full 0.859
_diffrn_measured_fraction_theta_max 0.859
_diffrn_measurement_device_type 'Kappa 4-axis goniometer bruker-nonius'
_diffrn_measurement_method
;
 Fullsphere data collection, phi and omega scans
;
_diffrn_measurement_specimen_support 'magnetic support whith 10 micron nylon fiber cryoloop'
_diffrn_radiation_monochromator 'Multilayer Montel 200 mirrors'
_diffrn_radiation_type MoK\a
_diffrn_radiation_wavelength 0.71073
_diffrn_reflns_av_R_equivalents 0.0253
_diffrn_reflns_av_sigmaI/netI 0.0458
_diffrn_reflns_limit_h_max 14
_diffrn_reflns_limit_h_min -13
_diffrn_reflns_limit_k_max 20
_diffrn_reflns_limit_k_min -19
_diffrn_reflns_limit_l_max 27
_diffrn_reflns_limit_l_min -25
_diffrn_reflns_number 18593
_diffrn_reflns_theta_full 27.50
_diffrn_reflns_theta_max 27.50
_diffrn_reflns_theta_min 1.99
_diffrn_source 'rotating anode X-ray tube'
_diffrn_source_current 70
_diffrn_source_power 50
_diffrn_source_size '3 mm x 0.3 mm fine focus'
_diffrn_source_type 'Bruker-Nonius FR 591'
_exptl_absorpt_coefficient_mu 0.814
_exptl_absorpt_correction_T_max 1.0000
_exptl_absorpt_correction_T_min 0.8583
_exptl_absorpt_correction_type empirical
_exptl_absorpt_process_details
; 
 SADABS Version 2008/1 Bruker-Nonius
 Blessing, Acta Cryst. (1995) A51 33-38
;
_exptl_crystal_colour black
_exptl_crystal_density_diffrn 1.467
_exptl_crystal_density_method 'not measured'
_exptl_crystal_description prism
_exptl_crystal_F_000 1544
_exptl_crystal_size_max 0.30
_exptl_crystal_size_mid 0.30
_exptl_crystal_size_min 0.10
_refine_diff_density_max 1.630
_refine_diff_density_min -1.024
_refine_diff_density_rms 0.095
_refine_ls_extinction_method none
_refine_ls_goodness_of_fit_ref 1.023
_refine_ls_hydrogen_treatment noref
_refine_ls_matrix_type full
_refine_ls_number_parameters 945
_refine_ls_number_reflns 13310
_refine_ls_number_restraints 222
_refine_ls_restrained_S_all 1.147
_refine_ls_R_factor_all 0.0744
_refine_ls_R_factor_gt 0.0593
_refine_ls_shift/su_max 0.000
_refine_ls_shift/su_mean 0.000
_refine_ls_structure_factor_coef Fsqd
_refine_ls_weighting_details 'calc w=1/[\s^2^(Fo^2^)+(0.0716P)^2^+10.1691P] where P=(Fo^2^+2Fc^2^)/3'
_refine_ls_weighting_scheme calc
_refine_ls_wR_factor_gt 0.1513
_refine_ls_wR_factor_ref 0.1644
_reflns_number_gt 10748
_reflns_number_total 13310
_reflns_threshold_expression >2sigma(I)
_cod_data_source_file ol902149p_si_001.cif
_cod_data_source_block awk491b_0mx
_cod_depositor_comments
;
The following automatic conversions were performed:
'_diffrn_measurement_specimen_suppport' tag replaced with
'_diffrn_measurement_specimen_support'.

Automatic conversion script
Id: cif_correct_tags 1440 2010-10-19 06:21:57Z saulius 

The following automatic conversions were performed:

'_symmetry_cell_setting' value 'Triclinic' changed to 'triclinic'
according to /home/saulius/struct/CIF-dictionaries/cif_core.dic
dictionary named 'cif_core.dic' version 2.4.2 from 2011-04-26.

Automatic conversion script
Id: cif_fix_values 1715 2011-07-08 13:25:40Z adriana 
;
_cod_original_cell_volume 3367.0(2)
_cod_original_sg_symbol_H-M P-1
_cod_database_code 1504255

loop_
_symmetry_equiv_pos_as_xyz
'x, y, z'
'-x, -y, -z'

loop_
_atom_site_label
_atom_site_type_symbol
_atom_site_fract_x
_atom_site_fract_y
_atom_site_fract_z
_atom_site_U_iso_or_equiv
_atom_site_adp_type
_atom_site_occupancy
_atom_site_symmetry_multiplicity
_atom_site_calc_flag
_atom_site_refinement_flags
_atom_site_disorder_assembly
_atom_site_disorder_group
Ni1A Ni 0.48034(16) 0.06545(10) 0.28414(8) 0.0114(4) Uani 0.768(4) 1 d P A 1
Pd1A Pd 1.15383(12) 0.22400(8) 0.61966(6) 0.0235(2) Uani 0.768(4) 1 d P A 1
N5A N 0.4681(10) -0.3126(6) 0.5317(4) 0.0435(18) Uani 0.768(4) 1 d PU A 1
N6A N 0.2852(10) -0.1612(7) 0.3091(5) 0.036(2) Uani 0.768(4) 1 d PU A 1
O5A O 0.4054(6) -0.3588(4) 0.5304(3) 0.0563(15) Uani 0.768(4) 1 d PU A 1
O6A O 0.5443(6) -0.3183(4) 0.5737(3) 0.0485(14) Uani 0.768(4) 1 d PU A 1
O7A O 0.2870(6) -0.2274(4) 0.2973(3) 0.0516(13) Uani 0.768(4) 1 d PU A 1
O8A O 0.2087(5) -0.0744(4) 0.2810(2) 0.0417(12) Uani 0.768(4) 1 d PU A 1
Cl1A Cl 1.1443(3) 0.61172(14) 0.35161(14) 0.0545(7) Uani 0.768(4) 1 d PU A 1
Cl2A Cl 1.3645(4) 0.4462(2) 0.59269(16) 0.0808(8) Uani 0.768(4) 1 d PU A 1
Pd1B Pd 0.4812(7) 0.0664(5) 0.2842(3) 0.064(2) Uani 0.232(4) 1 d PU A 2
Ni1B Ni 1.1508(13) 0.2199(8) 0.6238(6) 0.071(5) Uani 0.232(4) 1 d PU A 2
N5B N 1.151(3) 0.5909(18) 0.3828(13) 0.045(6) Uani 0.232(4) 1 d PU A 2
N6B N 1.301(3) 0.4764(17) 0.5984(11) 0.045 Uiso 0.232(4) 1 d P A 2
O5B O 1.0846(14) 0.5943(10) 0.3263(7) 0.030(3) Uani 0.232(4) 1 d PU A 2
O6B O 1.1870(15) 0.6581(10) 0.3751(7) 0.033(3) Uani 0.232(4) 1 d PU A 2
O7B O 1.376(2) 0.3926(14) 0.6365(10) 0.061(5) Uani 0.232(4) 1 d PU A 2
O8B O 1.258(4) 0.537(2) 0.6123(16) 0.108(10) Uani 0.232(4) 1 d PU A 2
Cl1B Cl 0.506(3) -0.3281(19) 0.5391(15) 0.151(11) Uani 0.232(4) 1 d PU A 2
Cl2B Cl 0.2515(16) -0.1378(12) 0.3085(10) 0.075(5) Uani 0.232(4) 1 d PU A 2
C1 C 1.2479(4) 0.1202(3) 0.7519(2) 0.0276(9) Uani 1 1 d . A .
N1 N 1.0912(4) 0.1204(3) 0.63988(17) 0.0248(7) Uani 1 1 d . . .
O1 O 1.2455(4) 0.1889(2) 0.70323(16) 0.0360(8) Uani 1 1 d . . .
C2 C 1.3033(5) 0.1157(3) 0.8143(2) 0.0302(10) Uani 1 1 d . . .
N2 N 1.0559(4) 0.2578(2) 0.53814(17) 0.0247(7) Uani 1 1 d . . .
O2 O 1.2157(5) 0.3268(3) 0.59880(19) 0.0511(11) Uani 1 1 d . . .
C3 C 1.3073(4) 0.0422(3) 0.8652(2) 0.0284(9) Uani 1 1 d . A .
H3 H 1.3448 0.0393 0.9058 0.034 Uiso 1 1 calc R . .
N3 N 0.5453(4) 0.1628(2) 0.26531(16) 0.0227(7) Uani 1 1 d . . .
O3 O 0.3797(3) 0.1074(2) 0.20774(14) 0.0279(7) Uani 1 1 d . . .
C4 C 1.2599(4) -0.0302(3) 0.8622(2) 0.0263(9) Uani 1 1 d . . .
N4 N 0.5763(4) 0.0274(2) 0.36444(16) 0.0223(7) Uani 1 1 d . . .
O4 O 0.4115(3) -0.0287(2) 0.30385(14) 0.0293(7) Uani 1 1 d . . .
C5 C 1.2046(4) -0.0248(3) 0.8038(2) 0.0254(9) Uani 1 1 d . A .
H5 H 1.1721 -0.0720 0.7999 0.031 Uiso 1 1 calc R . .
C6 C 1.1947(4) 0.0503(3) 0.7485(2) 0.0243(8) Uani 1 1 d . . .
C7 C 1.1218(4) 0.0542(3) 0.6934(2) 0.0261(9) Uani 1 1 d . A .
H7 H 1.0923 0.0036 0.6958 0.031 Uiso 1 1 calc R . .
C8 C 1.3501(5) 0.1946(3) 0.8230(2) 0.0335(10) Uani 1 1 d . A .
C9 C 1.4566(6) 0.2000(4) 0.7759(3) 0.0441(13) Uani 1 1 d . . .
H9A H 1.4946 0.2431 0.7865 0.066 Uiso 1 1 calc R A .
H9B H 1.4213 0.2232 0.7308 0.066 Uiso 1 1 calc R . .
H9C H 1.5214 0.1371 0.7806 0.066 Uiso 1 1 calc R . .
C10 C 1.2399(6) 0.2899(4) 0.8086(3) 0.0454(13) Uani 1 1 d . . .
H10A H 1.1710 0.2860 0.8373 0.068 Uiso 1 1 calc R A .
H10B H 1.2096 0.3053 0.7628 0.068 Uiso 1 1 calc R . .
H10C H 1.2691 0.3391 0.8164 0.068 Uiso 1 1 calc R . .
C11 C 1.4030(6) 0.1775(4) 0.8920(3) 0.0411(12) Uani 1 1 d . . .
H11A H 1.3365 0.1766 0.9230 0.062 Uiso 1 1 calc R A .
H11B H 1.4337 0.2281 0.8952 0.062 Uiso 1 1 calc R . .
H11C H 1.4731 0.1169 0.9024 0.062 Uiso 1 1 calc R . .
C12 C 1.2582(5) -0.1024(3) 0.9249(2) 0.0295(9) Uani 1 1 d . A .
C13 C 1.1493(5) -0.0524(4) 0.9642(2) 0.0390(11) Uani 1 1 d . . .
H13A H 1.1632 0.0019 0.9743 0.058 Uiso 1 1 calc R A .
H13B H 1.1454 -0.0963 1.0050 0.058 Uiso 1 1 calc R . .
H13C H 1.0694 -0.0310 0.9384 0.058 Uiso 1 1 calc R . .
C14 C 1.3834(5) -0.1379(4) 0.9661(2) 0.0368(11) Uani 1 1 d . . .
H14A H 1.4546 -0.1616 0.9390 0.055 Uiso 1 1 calc R A .
H14B H 1.3833 -0.1887 1.0033 0.055 Uiso 1 1 calc R . .
H14C H 1.3920 -0.0859 0.9824 0.055 Uiso 1 1 calc R . .
C15 C 1.2368(5) -0.1883(3) 0.9106(2) 0.0337(10) Uani 1 1 d . . .
H15A H 1.3027 -0.2180 0.8826 0.051 Uiso 1 1 calc R A .
H15B H 1.1537 -0.1682 0.8882 0.051 Uiso 1 1 calc R . .
H15C H 1.2401 -0.2337 0.9518 0.051 Uiso 1 1 calc R . .
C16 C 1.0113(5) 0.1212(3) 0.5893(2) 0.0279(9) Uani 1 1 d . A .
C17 C 0.9550(6) 0.0551(4) 0.5898(3) 0.0442(13) Uani 1 1 d U . .
H17 H 0.9679 0.0044 0.6268 0.053 Uiso 1 1 calc R A .
C18 C 0.8805(6) 0.0627(4) 0.5369(3) 0.0468(13) Uani 1 1 d U A .
H18 H 0.8429 0.0166 0.5382 0.056 Uiso 1 1 calc R . .
C19 C 0.8586(5) 0.1364(3) 0.4812(2) 0.0311(10) Uani 1 1 d . . .
C20 C 0.9141(4) 0.2034(3) 0.4811(2) 0.0239(8) Uani 1 1 d . A .
H20 H 0.8995 0.2548 0.4445 0.029 Uiso 1 1 calc R . .
C21 C 0.9908(4) 0.1958(3) 0.5343(2) 0.0230(8) Uani 1 1 d . A .
C22 C 1.0508(5) 0.3290(3) 0.4903(2) 0.0293(9) Uani 1 1 d . A .
H22 H 0.9978 0.3401 0.4530 0.035 Uiso 1 1 calc R . .
C23 C 1.1180(5) 0.3917(3) 0.4893(2) 0.0328(10) Uani 1 1 d . . .
C24 C 1.1034(5) 0.4615(3) 0.4313(3) 0.0358(11) Uani 1 1 d . A .
H24 H 1.0512 0.4646 0.3957 0.043 Uiso 1 1 calc R . .
C25 C 1.1637(6) 0.5250(3) 0.4260(3) 0.0438(13) Uani 1 1 d . . .
C26 C 1.2416(8) 0.5220(4) 0.4768(3) 0.0592(18) Uani 1 1 d . A .
H26 H 1.2839 0.5659 0.4726 0.071 Uiso 1 1 calc R . .
C27 C 1.2560(7) 0.4543(5) 0.5333(3) 0.0562(16) Uani 1 1 d U . .
C28 C 1.1962(6) 0.3863(4) 0.5432(3) 0.0418(13) Uani 1 1 d . A .
C29 C 0.3597(4) 0.1842(3) 0.1623(2) 0.0250(9) Uani 1 1 d . A .
C30 C 0.2700(5) 0.2067(3) 0.1084(2) 0.0295(9) Uani 1 1 d . . .
C31 C 0.2518(5) 0.2891(4) 0.0615(2) 0.0355(11) Uani 1 1 d . A .
H31 H 0.1929 0.3038 0.0260 0.043 Uiso 1 1 calc R . .
C32 C 0.3147(5) 0.3531(4) 0.0626(2) 0.0389(12) Uani 1 1 d . . .
C33 C 0.3995(5) 0.3310(3) 0.1133(2) 0.0340(10) Uani 1 1 d . A .
H33 H 0.4439 0.3721 0.1154 0.041 Uiso 1 1 calc R . .
C34 C 0.4234(4) 0.2477(3) 0.1634(2) 0.0268(9) Uani 1 1 d . . .
C35 C 0.5131(4) 0.2328(3) 0.2139(2) 0.0256(9) Uani 1 1 d . A .
H35 H 0.5535 0.2778 0.2101 0.031 Uiso 1 1 calc R . .
C36 C 0.2024(5) 0.1393(4) 0.1021(2) 0.0326(10) Uani 1 1 d . A .
C37 C 0.3019(6) 0.0445(4) 0.0951(3) 0.0432(13) Uani 1 1 d . . .
H37A H 0.3506 0.0549 0.0565 0.065 Uiso 1 1 calc R A .
H37B H 0.2592 0.0013 0.0901 0.065 Uiso 1 1 calc R . .
H37C H 0.3590 0.0172 0.1342 0.065 Uiso 1 1 calc R . .
C38 C 0.1244(5) 0.1233(4) 0.1624(2) 0.0419(12) Uani 1 1 d . . .
H38A H 0.1813 0.0931 0.2016 0.063 Uiso 1 1 calc R A .
H38B H 0.0785 0.0827 0.1562 0.063 Uiso 1 1 calc R . .
H38C H 0.0640 0.1840 0.1679 0.063 Uiso 1 1 calc R . .
C39 C 0.1100(5) 0.1778(4) 0.0415(2) 0.0409(12) Uani 1 1 d . . .
H39A H 0.0457 0.2381 0.0450 0.061 Uiso 1 1 calc R A .
H39B H 0.0689 0.1326 0.0391 0.061 Uiso 1 1 calc R . .
H39C H 0.1567 0.1870 0.0019 0.061 Uiso 1 1 calc R . .
C40 C 0.2915(6) 0.4415(4) 0.0071(2) 0.0550(17) Uani 1 1 d D A .
C41 C 0.3333(14) 0.5169(7) 0.0302(6) 0.0575(13) Uani 0.572(7) 1 d PDU A 1
H41A H 0.3038 0.5220 0.0742 0.086 Uiso 0.572(7) 1 calc PR A 1
H41B H 0.2963 0.5782 -0.0002 0.086 Uiso 0.572(7) 1 calc PR A 1
H41C H 0.4257 0.4972 0.0311 0.086 Uiso 0.572(7) 1 calc PR A 1
C41' C 0.2581(19) 0.5273(8) 0.0327(7) 0.0575(13) Uani 0.428(7) 1 d PDU A 2
H41G H 0.3342 0.5299 0.0519 0.086 Uiso 0.428(7) 1 calc PR A 2
H41H H 0.1959 0.5264 0.0662 0.086 Uiso 0.428(7) 1 calc PR A 2
H41I H 0.2220 0.5828 -0.0031 0.086 Uiso 0.428(7) 1 calc PR A 2
C42 C 0.1476(9) 0.5006(7) -0.0040(6) 0.0575(13) Uani 0.572(7) 1 d PDU A 1
H42A H 0.1029 0.4625 -0.0161 0.086 Uiso 0.572(7) 1 calc PR A 1
H42B H 0.1348 0.5567 -0.0392 0.086 Uiso 0.572(7) 1 calc PR A 1
H42C H 0.1144 0.5199 0.0364 0.086 Uiso 0.572(7) 1 calc PR A 1
C42' C 0.2110(16) 0.4387(11) -0.0503(6) 0.0575(13) Uani 0.428(7) 1 d PDU A 2
H42G H 0.2156 0.4856 -0.0892 0.086 Uiso 0.428(7) 1 calc PR A 2
H42H H 0.1229 0.4530 -0.0382 0.086 Uiso 0.428(7) 1 calc PR A 2
H42I H 0.2439 0.3759 -0.0598 0.086 Uiso 0.428(7) 1 calc PR A 2
C43 C 0.3596(5) 0.4206(6) -0.05492(14) 0.0575(13) Uani 0.572(7) 1 d PDU A 1
H43A H 0.4506 0.3892 -0.0444 0.086 Uiso 0.572(7) 1 calc PR A 1
H43B H 0.3443 0.4797 -0.0874 0.086 Uiso 0.572(7) 1 calc PR A 1
H43C H 0.3275 0.3794 -0.0727 0.086 Uiso 0.572(7) 1 calc PR A 1
C43' C 0.4147(6) 0.4187(3) -0.0289(2) 0.0575(13) Uani 0.428(7) 1 d PRDU A 2
H43D H 0.4811 0.4243 -0.0030 0.086 Uiso 0.428(7) 1 d PR A 2
H43E H 0.4018 0.4633 -0.0714 0.086 Uiso 0.428(7) 1 d PR A 2
H43F H 0.4402 0.3545 -0.0356 0.086 Uiso 0.428(7) 1 d PR A 2
C44 C 0.6294(3) 0.1593(2) 0.31503(15) 0.0271(9) Uani 1 1 d R A .
C45 C 0.6929(3) 0.2219(2) 0.31290(15) 0.0404(13) Uani 1 1 d R . .
H45 H 0.6848 0.2705 0.2750 0.048 Uiso 1 1 calc R . .
C46 C 0.7678(6) 0.2127(4) 0.3664(3) 0.0429(13) Uani 1 1 d U A .
H46 H 0.8121 0.2549 0.3644 0.051 Uiso 1 1 calc R . .
C47 C 0.7805(5) 0.1426(3) 0.4238(2) 0.0308(10) Uani 1 1 d . A .
C48 C 0.7187(4) 0.0786(3) 0.4246(2) 0.0249(9) Uani 1 1 d . . .
H48 H 0.7272 0.0296 0.4623 0.030 Uiso 1 1 calc R A .
C49 C 0.6448(4) 0.0867(3) 0.3702(2) 0.0236(8) Uani 1 1 d . A .
C50 C 0.5791(4) -0.0433(3) 0.4119(2) 0.0236(8) Uani 1 1 d . A .
H50 H 0.6309 -0.0553 0.4499 0.028 Uiso 1 1 calc R . .
C51 C 0.5093(4) -0.1045(3) 0.4109(2) 0.0255(9) Uani 1 1 d . . .
C52 C 0.5238(5) -0.1766(3) 0.4667(2) 0.0311(10) Uani 1 1 d . A .
H52 H 0.5781 -0.1833 0.5024 0.037 Uiso 1 1 calc R . .
C53 C 0.4596(6) -0.2375(4) 0.4698(2) 0.0404(12) Uani 1 1 d . . .
C54 C 0.3827(6) -0.2309(4) 0.4178(3) 0.0443(14) Uani 1 1 d . A .
H54 H 0.3417 -0.2752 0.4198 0.053 Uiso 1 1 calc R . .
C55 C 0.3663(5) -0.1596(4) 0.3634(2) 0.0372(11) Uani 1 1 d . . .
C56 C 0.4280(5) -0.0927(3) 0.3566(2) 0.0266(9) Uani 1 1 d . A .
O1A O 0.2909(6) 0.0985(4) 0.4413(3) 0.0376(12) Uani 0.757(5) 1 d P B 1
S1A S 0.19001(16) 0.18482(10) 0.40149(7) 0.0273(5) Uani 0.757(5) 1 d P B 1
O1A' O 0.230(2) 0.1328(13) 0.4556(8) 0.039(4) Uani 0.243(5) 1 d P B 2
S1A' S 0.2752(5) 0.1390(4) 0.3873(2) 0.0313(16) Uani 0.243(5) 1 d P B 2
C1A C 0.1398(6) 0.1460(4) 0.3371(3) 0.0443(13) Uani 1 1 d . . .
H1AA H 0.0939 0.1038 0.3552 0.067 Uiso 0.757(5) 1 calc PR B 1
H1AB H 0.2138 0.1122 0.3151 0.067 Uiso 0.757(5) 1 calc PR B 1
H1AC H 0.0840 0.2006 0.3055 0.067 Uiso 0.757(5) 1 calc PR B 1
H1AD H 0.1267 0.0869 0.3481 0.067 Uiso 0.243(5) 1 d PR B 2
H1AE H 0.0652 0.1951 0.3455 0.067 Uiso 0.243(5) 1 d PR B 2
H1AF H 0.1572 0.1596 0.2916 0.067 Uiso 0.243(5) 1 d PR B 2
C2A C 0.2661(6) 0.2566(4) 0.3530(3) 0.0418(12) Uani 1 1 d . . .
H2AA H 0.3011 0.2852 0.3812 0.063 Uiso 0.757(5) 1 calc PR B 1
H2AB H 0.2048 0.3063 0.3208 0.063 Uiso 0.757(5) 1 calc PR B 1
H2AC H 0.3346 0.2179 0.3304 0.063 Uiso 0.757(5) 1 calc PR B 1
H2AD H 0.3314 0.2691 0.3731 0.063 Uiso 0.243(5) 1 d PR B 2
H2AE H 0.2771 0.2643 0.3068 0.063 Uiso 0.243(5) 1 d PR B 2
H2AF H 0.1850 0.2997 0.3607 0.063 Uiso 0.243(5) 1 d PR B 2
O1B O 0.4202(4) 0.5779(3) 0.80123(19) 0.0466(10) Uani 1 1 d . . .
S1B S 0.53604(17) 0.49953(9) 0.78800(7) 0.0466(4) Uani 1 1 d . . .
C1B C 0.6437(8) 0.5518(5) 0.7463(4) 0.0651(18) Uani 1 1 d . . .
H1B1 H 0.7184 0.5024 0.7357 0.098 Uiso 1 1 calc R . .
H1B2 H 0.6695 0.5850 0.7746 0.098 Uiso 1 1 calc R . .
H1B3 H 0.6019 0.5965 0.7059 0.098 Uiso 1 1 calc R . .
C2B C 0.4970(10) 0.4647(6) 0.7191(4) 0.078(2) Uani 1 1 d U . .
H2B1 H 0.4240 0.4446 0.7282 0.117 Uiso 1 1 calc R . .
H2B2 H 0.5693 0.4122 0.7099 0.117 Uiso 1 1 calc R . .
H2B3 H 0.4762 0.5179 0.6811 0.117 Uiso 1 1 calc R . .
O1C O 0.0483(6) 0.6321(3) 0.6694(3) 0.0684(13) Uani 1 1 d U . .
S1C S 0.1079(2) 0.55917(15) 0.73107(11) 0.0829(6) Uani 1 1 d U . .
C1C C 0.1103(14) 0.6245(9) 0.7891(6) 0.119(4) Uani 1 1 d U . .
H1C1 H 0.0236 0.6568 0.8004 0.178 Uiso 1 1 calc R . .
H1C2 H 0.1493 0.6712 0.7707 0.178 Uiso 1 1 calc R . .
H1C3 H 0.1594 0.5820 0.8285 0.178 Uiso 1 1 calc R . .
C2C C -0.0066(13) 0.5169(8) 0.7679(6) 0.112(4) Uani 1 1 d U . .
H2C1 H -0.0248 0.4775 0.7419 0.168 Uiso 1 1 calc R . .
H2C2 H -0.0840 0.5700 0.7706 0.168 Uiso 1 1 calc R . .
H2C3 H 0.0243 0.4793 0.8121 0.168 Uiso 1 1 calc R . .
O1D O 0.1148(13) 0.6367(10) 0.1520(6) 0.082(3) Uani 0.583(3) 1 d PU C 1
S1D S 0.1715(3) 0.68605(19) 0.18481(13) 0.0502(5) Uani 0.583(3) 1 d P C 1
C1D C 0.2409(18) 0.7431(11) 0.1204(8) 0.077(4) Uani 0.583(3) 1 d PU C 1
H1D1 H 0.3185 0.6971 0.1088 0.116 Uiso 0.583(3) 1 calc PR C 1
H1D2 H 0.2613 0.7925 0.1343 0.116 Uiso 0.583(3) 1 calc PR C 1
H1D3 H 0.1815 0.7714 0.0822 0.116 Uiso 0.583(3) 1 calc PR C 1
C2D C 0.0463(13) 0.7822(9) 0.2024(6) 0.051(3) Uani 0.583(3) 1 d P C 1
H2D1 H -0.0050 0.8188 0.1622 0.077 Uiso 0.583(3) 1 calc PR C 1
H2D2 H 0.0805 0.8223 0.2201 0.077 Uiso 0.583(3) 1 calc PR C 1
H2D3 H -0.0065 0.7590 0.2346 0.077 Uiso 0.583(3) 1 calc PR C 1
O1D' O 0.1495(19) 0.6385(14) 0.1666(9) 0.082(3) Uani 0.417(3) 1 d PU C 2
S1D' S 0.1383(4) 0.7351(3) 0.12808(18) 0.0502(5) Uani 0.417(3) 1 d P C 2
C1D' C 0.2801(15) 0.7503(10) 0.1412(8) 0.043(3) Uani 0.417(3) 1 d PU C 2
H1D4 H 0.3065 0.7271 0.1877 0.065 Uiso 0.417(3) 1 calc PR C 2
H1D5 H 0.2683 0.8174 0.1279 0.065 Uiso 0.417(3) 1 calc PR C 2
H1D6 H 0.3453 0.7150 0.1152 0.065 Uiso 0.417(3) 1 calc PR C 2
C2D' C 0.0460(19) 0.8144(13) 0.1735(9) 0.051(3) Uani 0.417(3) 1 d P C 2
H2D4 H -0.0423 0.8387 0.1571 0.077 Uiso 0.417(3) 1 calc PR C 2
H2D5 H 0.0768 0.8669 0.1692 0.077 Uiso 0.417(3) 1 calc PR C 2
H2D6 H 0.0521 0.7821 0.2197 0.077 Uiso 0.417(3) 1 calc PR C 2

loop_
_atom_site_aniso_label
_atom_site_aniso_U_11
_atom_site_aniso_U_22
_atom_site_aniso_U_33
_atom_site_aniso_U_23
_atom_site_aniso_U_13
_atom_site_aniso_U_12
Ni1A 0.0130(7) 0.0149(6) 0.0073(7) 0.0001(5) -0.0013(5) -0.0075(5)
Pd1A 0.0312(4) 0.0232(3) 0.0208(3) -0.0050(3) -0.0038(3) -0.0148(3)
N5A 0.054(4) 0.044(3) 0.050(3) -0.002(3) -0.009(3) -0.043(3)
N6A 0.043(4) 0.035(4) 0.034(3) -0.003(3) -0.002(3) -0.020(3)
O5A 0.0576(18) 0.0565(17) 0.0580(17) -0.0076(11) -0.0003(11) -0.0268(11)
O6A 0.066(3) 0.051(3) 0.035(2) 0.013(2) -0.018(2) -0.040(2)
O7A 0.0532(17) 0.0519(16) 0.0549(17) -0.0125(11) -0.0039(10) -0.0238(11)
O8A 0.049(3) 0.043(2) 0.035(2) 0.011(2) -0.020(2) -0.030(2)
Cl1A 0.0773(17) 0.0352(9) 0.0566(14) -0.0091(10) 0.0216(12) -0.0292(10)
Cl2A 0.1044(13) 0.0802(11) 0.0847(12) -0.0170(9) -0.0116(9) -0.0648(10)
Pd1B 0.066(4) 0.071(4) 0.058(4) -0.007(3) -0.004(3) -0.032(3)
Ni1B 0.078(6) 0.075(6) 0.073(6) -0.017(4) -0.001(4) -0.042(4)
N5B 0.046(8) 0.048(8) 0.043(8) -0.005(5) 0.005(5) -0.022(5)
O5B 0.034(5) 0.034(5) 0.026(5) -0.002(4) -0.001(4) -0.021(4)
O6B 0.041(6) 0.030(5) 0.036(5) -0.004(4) 0.003(4) -0.025(4)
O7B 0.061(7) 0.058(7) 0.062(7) -0.005(5) -0.001(5) -0.023(5)
O8B 0.105(11) 0.111(11) 0.106(11) -0.020(6) 0.004(6) -0.039(6)
Cl1B 0.150(12) 0.149(11) 0.155(12) -0.024(6) 0.013(6) -0.061(6)
Cl2B 0.075(7) 0.080(7) 0.076(6) -0.023(5) 0.003(4) -0.029(5)
C1 0.025(2) 0.032(2) 0.030(2) -0.0112(18) 0.0012(17) -0.0128(18)
N1 0.027(2) 0.0293(17) 0.0226(17) -0.0055(14) -0.0048(14) -0.0146(15)
O1 0.048(2) 0.0354(17) 0.0313(17) -0.0051(14) -0.0016(15) -0.0239(16)
C2 0.028(2) 0.036(2) 0.032(2) -0.0148(19) -0.0023(18) -0.0136(19)
N2 0.029(2) 0.0250(16) 0.0247(17) -0.0081(14) 0.0018(14) -0.0135(15)
O2 0.073(3) 0.050(2) 0.040(2) -0.0079(18) -0.013(2) -0.033(2)
C3 0.025(2) 0.042(2) 0.022(2) -0.0122(18) -0.0025(16) -0.0133(19)
N3 0.0233(19) 0.0268(16) 0.0188(16) -0.0015(13) -0.0040(13) -0.0115(14)
O3 0.0295(18) 0.0313(15) 0.0243(15) -0.0009(12) 0.0000(12) -0.0158(13)
C4 0.021(2) 0.034(2) 0.022(2) -0.0053(17) -0.0025(16) -0.0084(17)
N4 0.0236(19) 0.0261(16) 0.0212(16) -0.0028(13) -0.0004(13) -0.0149(14)
O4 0.0357(19) 0.0331(15) 0.0218(15) -0.0024(12) -0.0035(13) -0.0171(14)
C5 0.024(2) 0.029(2) 0.023(2) -0.0056(17) -0.0031(16) -0.0096(17)
C6 0.025(2) 0.031(2) 0.0213(19) -0.0083(16) -0.0010(16) -0.0130(17)
C7 0.028(2) 0.028(2) 0.027(2) -0.0064(17) -0.0024(17) -0.0147(18)
C8 0.034(3) 0.039(2) 0.037(2) -0.016(2) 0.000(2) -0.020(2)
C9 0.048(3) 0.052(3) 0.048(3) -0.019(3) 0.005(2) -0.032(3)
C10 0.048(4) 0.045(3) 0.055(3) -0.023(3) -0.002(3) -0.023(3)
C11 0.042(3) 0.050(3) 0.044(3) -0.022(2) -0.004(2) -0.023(2)
C12 0.026(2) 0.040(2) 0.020(2) -0.0034(18) -0.0016(17) -0.0116(19)
C13 0.033(3) 0.054(3) 0.028(2) -0.011(2) 0.0039(19) -0.013(2)
C14 0.029(3) 0.053(3) 0.024(2) -0.003(2) -0.0034(18) -0.012(2)
C15 0.033(3) 0.040(2) 0.028(2) -0.0016(19) 0.0000(19) -0.015(2)
C16 0.034(3) 0.029(2) 0.023(2) -0.0010(17) -0.0069(18) -0.0160(19)
C17 0.052(3) 0.047(2) 0.039(2) 0.0049(18) -0.0140(19) -0.031(2)
C18 0.056(3) 0.048(2) 0.046(2) 0.0047(19) -0.016(2) -0.038(2)
C19 0.036(3) 0.036(2) 0.024(2) 0.0024(18) -0.0112(18) -0.021(2)
C20 0.026(2) 0.0257(19) 0.0209(19) -0.0020(16) -0.0008(16) -0.0121(17)
C21 0.026(2) 0.0235(18) 0.0221(19) -0.0051(16) -0.0007(16) -0.0115(17)
C22 0.033(3) 0.028(2) 0.030(2) -0.0101(18) 0.0021(18) -0.0136(19)
C23 0.042(3) 0.029(2) 0.033(2) -0.0092(19) 0.004(2) -0.018(2)
C24 0.044(3) 0.029(2) 0.040(3) -0.012(2) 0.009(2) -0.018(2)
C25 0.064(4) 0.027(2) 0.046(3) -0.009(2) 0.015(3) -0.024(2)
C26 0.081(5) 0.049(3) 0.072(4) -0.019(3) 0.006(4) -0.049(4)
C27 0.067(3) 0.052(2) 0.062(3) -0.016(2) -0.010(2) -0.033(2)
C28 0.055(4) 0.037(2) 0.044(3) -0.010(2) -0.004(2) -0.027(3)
C29 0.025(2) 0.0278(19) 0.0205(19) -0.0034(16) 0.0005(16) -0.0084(17)
C30 0.028(3) 0.038(2) 0.023(2) -0.0070(18) -0.0008(17) -0.0117(19)
C31 0.032(3) 0.046(3) 0.027(2) -0.003(2) -0.0093(19) -0.014(2)
C32 0.040(3) 0.041(3) 0.029(2) 0.006(2) -0.008(2) -0.014(2)
C33 0.037(3) 0.035(2) 0.029(2) 0.0034(19) -0.0054(19) -0.017(2)
C34 0.028(2) 0.030(2) 0.023(2) -0.0005(17) -0.0024(17) -0.0125(18)
C35 0.030(2) 0.0269(19) 0.021(2) -0.0028(16) -0.0010(16) -0.0128(18)
C36 0.028(3) 0.047(3) 0.027(2) -0.010(2) -0.0006(18) -0.017(2)
C37 0.039(3) 0.048(3) 0.048(3) -0.020(2) -0.004(2) -0.016(2)
C38 0.036(3) 0.065(3) 0.033(3) -0.011(2) 0.002(2) -0.028(3)
C39 0.033(3) 0.063(3) 0.032(2) -0.011(2) -0.004(2) -0.023(3)
C40 0.068(5) 0.054(3) 0.037(3) 0.019(3) -0.021(3) -0.030(3)
C41 0.063(2) 0.0503(19) 0.052(2) -0.0033(16) -0.0013(18) -0.0161(17)
C41' 0.063(2) 0.0503(19) 0.052(2) -0.0033(16) -0.0013(18) -0.0161(17)
C42 0.063(2) 0.0503(19) 0.052(2) -0.0033(16) -0.0013(18) -0.0161(17)
C42' 0.063(2) 0.0503(19) 0.052(2) -0.0033(16) -0.0013(18) -0.0161(17)
C43 0.063(2) 0.0503(19) 0.052(2) -0.0033(16) -0.0013(18) -0.0161(17)
C43' 0.063(2) 0.0503(19) 0.052(2) -0.0033(16) -0.0013(18) -0.0161(17)
C44 0.030(2) 0.030(2) 0.022(2) 0.0014(17) -0.0065(17) -0.0152(18)
C45 0.056(4) 0.041(3) 0.029(2) 0.010(2) -0.015(2) -0.032(3)
C46 0.055(3) 0.047(3) 0.035(2) 0.008(2) -0.016(2) -0.036(2)
C47 0.036(3) 0.036(2) 0.025(2) 0.0024(18) -0.0108(18) -0.023(2)
C48 0.029(2) 0.0270(19) 0.0214(19) 0.0005(16) -0.0044(16) -0.0155(17)
C49 0.025(2) 0.0271(19) 0.0210(19) -0.0018(16) -0.0012(16) -0.0140(17)
C50 0.025(2) 0.0285(19) 0.0196(19) -0.0011(16) -0.0021(15) -0.0138(17)
C51 0.030(2) 0.0275(19) 0.022(2) -0.0025(16) 0.0003(16) -0.0150(18)
C52 0.038(3) 0.036(2) 0.026(2) -0.0013(18) -0.0008(18) -0.024(2)
C53 0.056(4) 0.040(3) 0.031(2) 0.004(2) -0.004(2) -0.031(3)
C54 0.060(4) 0.045(3) 0.042(3) -0.002(2) -0.005(3) -0.040(3)
C55 0.046(3) 0.043(3) 0.031(2) -0.002(2) -0.007(2) -0.028(2)
C56 0.031(2) 0.030(2) 0.024(2) -0.0063(17) 0.0004(17) -0.0163(18)
O1A 0.045(4) 0.040(3) 0.025(3) 0.002(2) -0.009(2) -0.017(3)
S1A 0.0319(10) 0.0299(8) 0.0212(7) -0.0039(6) 0.0015(6) -0.0136(7)
O1A' 0.045(12) 0.050(10) 0.030(9) -0.014(7) 0.006(7) -0.024(9)
S1A' 0.024(3) 0.041(3) 0.030(3) -0.011(2) 0.0022(18) -0.011(2)
C1A 0.058(4) 0.043(3) 0.034(3) -0.003(2) -0.013(2) -0.022(3)
C2A 0.047(3) 0.041(3) 0.039(3) -0.002(2) 0.005(2) -0.022(2)
O1B 0.063(3) 0.0359(18) 0.043(2) -0.0023(16) 0.0007(18) -0.0230(19)
S1B 0.0639(10) 0.0354(6) 0.0393(7) -0.0009(5) -0.0033(6) -0.0199(6)
C1B 0.065(5) 0.059(4) 0.076(5) -0.020(4) 0.014(4) -0.026(4)
C2B 0.087(5) 0.076(4) 0.083(4) -0.028(3) 0.002(3) -0.037(3)
O1C 0.069(2) 0.0619(19) 0.071(2) -0.0131(16) -0.0072(17) -0.0190(16)
S1C 0.0700(13) 0.0706(11) 0.0746(11) -0.0004(9) -0.0120(10) 0.0073(9)
C1C 0.117(4) 0.122(4) 0.118(4) -0.026(2) 0.002(2) -0.044(2)
C2C 0.111(4) 0.111(4) 0.115(4) -0.020(2) 0.003(2) -0.042(2)
O1D 0.082(3) 0.083(3) 0.082(3) -0.021(2) 0.006(2) -0.029(2)
S1D 0.0536(15) 0.0463(10) 0.0443(10) -0.0077(8) 0.0074(9) -0.0119(10)
C1D 0.077(5) 0.077(5) 0.077(5) -0.010(3) 0.010(3) -0.030(3)
C2D 0.040(5) 0.056(8) 0.049(8) -0.012(5) -0.005(6) -0.005(5)
O1D' 0.082(3) 0.083(3) 0.082(3) -0.021(2) 0.006(2) -0.029(2)
S1D' 0.0536(15) 0.0463(10) 0.0443(10) -0.0077(8) 0.0074(9) -0.0119(10)
C1D' 0.042(4) 0.043(4) 0.045(4) -0.006(3) 0.005(3) -0.019(3)
C2D' 0.040(5) 0.056(8) 0.049(8) -0.012(5) -0.005(6) -0.005(5)

loop_
_atom_type_symbol
_atom_type_description
_atom_type_scat_dispersion_real
_atom_type_scat_dispersion_imag
_atom_type_scat_source
C C 0.0033 0.0016 'International Tables Vol C Tables 4.2.6.8 and 6.1.1.4'
H H 0.0000 0.0000 'International Tables Vol C Tables 4.2.6.8 and 6.1.1.4'
N N 0.0061 0.0033 'International Tables Vol C Tables 4.2.6.8 and 6.1.1.4'
O O 0.0106 0.0060 'International Tables Vol C Tables 4.2.6.8 and 6.1.1.4'
Cl Cl 0.1484 0.1585 'International Tables Vol C Tables 4.2.6.8 and 6.1.1.4'
Ni Ni 0.3393 1.1124 'International Tables Vol C Tables 4.2.6.8 and 6.1.1.4'
Pd Pd -0.9988 1.0072 'International Tables Vol C Tables 4.2.6.8 and 6.1.1.4'
S S 0.1246 0.1234 'International Tables Vol C Tables 4.2.6.8 and 6.1.1.4'

loop_
_geom_angle_atom_site_label_1
_geom_angle_atom_site_label_2
_geom_angle_atom_site_label_3
_geom_angle
O3 Ni1A O4 85.26(15)
O3 Ni1A N3 94.55(15)
O4 Ni1A N3 178.21(19)
O3 Ni1A N4 176.83(19)
O4 Ni1A N4 95.03(15)
N3 Ni1A N4 85.07(16)
O2 Pd1A N2 95.57(16)
O2 Pd1A O1 86.35(15)
N2 Pd1A O1 177.42(18)
O2 Pd1A N1 179.50(16)
N2 Pd1A N1 83.97(15)
O1 Pd1A N1 94.11(15)
O5A N5A O6A 130.3(8)
O5A N5A C53 115.5(7)
O6A N5A C53 114.1(5)
O7A N6A O8A 126.3(10)
O7A N6A C55 122.6(9)
O8A N6A C55 111.0(8)
N3 Pd1B O3 95.0(3)
N3 Pd1B O4 178.2(5)
O3 Pd1B O4 84.5(3)
N3 Pd1B N4 85.8(3)
O3 Pd1B N4 176.8(5)
O4 Pd1B N4 94.6(3)
N1 Ni1B O1 98.5(6)
N1 Ni1B N2 84.8(5)
O1 Ni1B N2 176.7(7)
N1 Ni1B O2 175.4(7)
O1 Ni1B O2 85.3(5)
N2 Ni1B O2 91.4(5)
C25 N5B O6B 133(2)
C25 N5B O5B 116(2)
O6B N5B O5B 111(2)
O8B N6B O7B 127(3)
O8B N6B C27 123(3)
O7B N6B C27 107.5(18)
O1 C1 C6 124.0(4)
O1 C1 C2 118.2(4)
C6 C1 C2 117.7(4)
C7 N1 C16 122.4(4)
C7 N1 Ni1B 122.7(5)
C16 N1 Ni1B 114.8(4)
C7 N1 Pd1A 124.4(3)
C16 N1 Pd1A 113.1(3)
Ni1B N1 Pd1A 2.1(4)
C1 O1 Ni1B 124.1(5)
C1 O1 Pd1A 126.8(3)
Ni1B O1 Pd1A 2.9(4)
C3 C2 C1 117.9(4)
C3 C2 C8 121.9(4)
C1 C2 C8 120.2(4)
C22 N2 C21 122.4(4)
C22 N2 Pd1A 124.3(3)
C21 N2 Pd1A 113.3(3)
C22 N2 Ni1B 126.9(5)
C21 N2 Ni1B 110.7(4)
Pd1A N2 Ni1B 2.8(4)
C28 O2 Pd1A 124.8(3)
C28 O2 Ni1B 126.4(5)
Pd1A O2 Ni1B 2.0(4)
C2 C3 C4 125.4(4)
C35 N3 C44 120.5(3)
C35 N3 Pd1B 125.7(4)
C44 N3 Pd1B 113.6(3)
C35 N3 Ni1A 125.5(3)
C44 N3 Ni1A 113.8(2)
Pd1B N3 Ni1A 0.2(3)
C29 O3 Ni1A 128.9(3)
C29 O3 Pd1B 128.3(4)
Ni1A O3 Pd1B 0.6(3)
C5 C4 C3 116.9(4)
C5 C4 C12 123.1(4)
C3 C4 C12 119.6(4)
C50 N4 C49 121.1(3)
C50 N4 Pd1B 126.1(4)
C49 N4 Pd1B 112.7(3)
C50 N4 Ni1A 125.5(3)
C49 N4 Ni1A 113.3(3)
Pd1B N4 Ni1A 0.6(3)
C56 O4 Ni1A 128.2(3)
C56 O4 Pd1B 128.1(3)
Ni1A O4 Pd1B 0.2(3)
C4 C5 C6 121.6(4)
C7 C6 C5 115.9(4)
C7 C6 C1 123.4(4)
C5 C6 C1 120.5(4)
N1 C7 C6 126.6(4)
C11 C8 C10 108.1(4)
C11 C8 C2 112.0(4)
C10 C8 C2 109.9(4)
C11 C8 C9 107.4(4)
C10 C8 C9 109.3(5)
C2 C8 C9 110.2(4)
C13 C12 C15 109.0(4)
C13 C12 C4 106.9(4)
C15 C12 C4 112.3(4)
C13 C12 C14 109.3(4)
C15 C12 C14 107.9(4)
C4 C12 C14 111.4(4)
C17 C16 C21 119.1(4)
C17 C16 N1 125.7(4)
C21 C16 N1 115.2(4)
C18 C17 C16 120.3(5)
C17 C18 C19 122.0(5)
C20 C19 C18 117.7(4)
C20 C19 C47 120.8(4)
C18 C19 C47 121.5(4)
C19 C20 C21 120.7(4)
C20 C21 C16 120.3(4)
C20 C21 N2 125.3(4)
C16 C21 N2 114.4(4)
N2 C22 C23 125.6(4)
C24 C23 C22 116.4(4)
C24 C23 C28 120.3(4)
C22 C23 C28 123.3(4)
C25 C24 C23 120.5(5)
N5B C25 C24 126.8(13)
N5B C25 C26 111.6(13)
C24 C25 C26 121.3(5)
N5B C25 Cl1A 9.9(12)
C24 C25 Cl1A 119.3(5)
C26 C25 Cl1A 119.4(4)
C27 C26 C25 118.4(5)
C26 C27 C28 124.1(6)
C26 C27 N6B 115.9(9)
C28 C27 N6B 116.5(10)
C26 C27 Cl2A 117.0(5)
C28 C27 Cl2A 118.7(5)
N6B C27 Cl2A 24.8(10)
O2 C28 C27 118.4(5)
O2 C28 C23 126.1(5)
C27 C28 C23 115.5(5)
O3 C29 C34 122.6(4)
O3 C29 C30 119.8(4)
C34 C29 C30 117.7(4)
C31 C30 C29 117.7(4)
C31 C30 C36 121.6(4)
C29 C30 C36 120.7(4)
C30 C31 C32 124.8(4)
C33 C32 C31 117.1(4)
C33 C32 C40 121.8(5)
C31 C32 C40 121.1(4)
C32 C33 C34 121.5(5)
C29 C34 C35 122.5(4)
C29 C34 C33 121.3(4)
C35 C34 C33 116.1(4)
N3 C35 C34 125.8(4)
C30 C36 C37 108.9(4)
C30 C36 C39 111.9(4)
C37 C36 C39 108.1(4)
C30 C36 C38 111.0(4)
C37 C36 C38 109.7(5)
C39 C36 C38 107.1(4)
C41' C40 C43 128.8(9)
C41' C40 C43' 114.4(9)
C43 C40 C43' 31.57(12)
C41' C40 C32 111.6(7)
C43 C40 C32 113.5(5)
C43' C40 C32 103.5(4)
C41' C40 C42' 120.1(10)
C43 C40 C42' 62.9(8)
C43' C40 C42' 94.4(8)
C32 C40 C42' 110.5(7)
C41' C40 C42 68.4(9)
C43 C40 C42 114.8(6)
C43' C40 C42 141.7(6)
C32 C40 C42 110.7(6)
C42' C40 C42 57.9(8)
C41' C40 C41 30.5(8)
C43 C40 C41 108.5(7)
C43' C40 C41 85.9(6)
C32 C40 C41 110.8(6)
C42' C40 C41 137.3(8)
C42 C40 C41 97.4(8)
C45 C44 C49 119.8(2)
C45 C44 N3 125.6(2)
C49 C44 N3 114.6(3)
C46 C45 C44 119.4(3)
C45 C46 C47 122.0(4)
C48 C47 C46 118.0(4)
C48 C47 C19 121.3(4)
C46 C47 C19 120.7(4)
C49 C48 C47 120.2(4)
C48 C49 C44 120.7(4)
C48 C49 N4 126.2(4)
C44 C49 N4 113.1(3)
N4 C50 C51 124.7(4)
C52 C51 C56 121.1(4)
C52 C51 C50 116.5(4)
C56 C51 C50 122.5(4)
C53 C52 C51 120.0(4)
C52 C53 C54 121.2(4)
C52 C53 N5A 120.7(5)
C54 C53 N5A 118.1(5)
C52 C53 Cl1B 111.7(10)
C54 C53 Cl1B 126.5(10)
N5A C53 Cl1B 13.0(12)
C55 C54 C53 119.1(4)
C54 C55 C56 123.2(4)
C54 C55 N6A 114.7(5)
C56 C55 N6A 122.0(5)
C54 C55 Cl2B 118.7(8)
C56 C55 Cl2B 117.2(7)
N6A C55 Cl2B 14.2(8)
O4 C56 C55 120.6(4)
O4 C56 C51 124.1(4)
C55 C56 C51 115.3(4)
O1A S1A C2A 108.0(3)
O1A S1A C1A 105.5(3)
C2A S1A C1A 97.6(3)
O1A' S1A' C2A 109.2(8)
O1A' S1A' C1A 104.8(8)
C2A S1A' C1A 94.9(3)
S1A C1A S1A' 33.80(19)
S1A C2A S1A' 34.6(2)
O1B S1B C2B 107.1(4)
O1B S1B C1B 107.9(3)
C2B S1B C1B 95.0(4)
O1C S1C C2C 108.0(5)
O1C S1C C1C 105.0(5)
C2C S1C C1C 95.5(6)
O1D S1D C2D 106.3(8)
O1D S1D C1D 102.7(8)
C2D S1D C1D 101.4(7)
O1D' S1D' C1D' 107.2(9)
O1D' S1D' C2D' 106.1(10)
C1D' S1D' C2D' 96.4(9)

loop_
_geom_bond_atom_site_label_1
_geom_bond_atom_site_label_2
_geom_bond_distance
Ni1A O3 1.852(3)
Ni1A O4 1.854(4)
Ni1A N3 1.868(4)
Ni1A N4 1.897(4)
Pd1A O2 1.924(4)
Pd1A N2 1.936(4)
Pd1A O1 1.937(4)
Pd1A N1 1.940(4)
N5A O5A 1.179(9)
N5A O6A 1.220(11)
N5A C53 1.523(10)
N6A O7A 1.105(11)
N6A O8A 1.333(11)
N6A C55 1.497(12)
Cl1A C25 1.785(6)
Cl2A C27 1.734(7)
Pd1B N3 1.848(8)
Pd1B O3 1.859(8)
Pd1B O4 1.874(8)
Pd1B N4 1.889(8)
Ni1B N1 1.858(12)
Ni1B O1 1.888(12)
Ni1B N2 1.986(12)
Ni1B O2 2.008(12)
N5B C25 1.18(3)
N5B O6B 1.23(3)
N5B O5B 1.41(3)
N6B O8B 1.00(4)
N6B O7B 1.37(3)
N6B C27 1.62(2)
Cl1B C53 1.73(3)
Cl2B C55 1.658(19)
C1 O1 1.298(6)
C1 C6 1.432(6)
C1 C2 1.448(6)
N1 C7 1.306(5)
N1 C16 1.413(5)
C2 C3 1.370(7)
C2 C8 1.544(6)
N2 C22 1.305(6)
N2 C21 1.422(5)
O2 C28 1.289(7)
C3 C4 1.421(6)
N3 C35 1.308(5)
N3 C44 1.415(4)
O3 C29 1.307(5)
C4 C5 1.367(6)
C4 C12 1.533(6)
N4 C50 1.301(5)
N4 C49 1.425(5)
O4 C56 1.283(5)
C5 C6 1.429(6)
C6 C7 1.420(5)
C8 C11 1.518(7)
C8 C10 1.538(8)
C8 C9 1.545(8)
C12 C13 1.530(7)
C12 C15 1.532(7)
C12 C14 1.544(6)
C16 C17 1.385(7)
C16 C21 1.403(6)
C17 C18 1.376(7)
C18 C19 1.403(7)
C19 C20 1.394(6)
C19 C47 1.484(6)
C20 C21 1.396(6)
C22 C23 1.430(6)
C23 C24 1.410(7)
C23 C28 1.430(7)
C24 C25 1.370(7)
C25 C26 1.389(9)
C26 C27 1.371(9)
C27 C28 1.421(8)
C29 C34 1.417(6)
C29 C30 1.445(6)
C30 C31 1.388(7)
C30 C36 1.528(7)
C31 C32 1.418(7)
C32 C33 1.359(7)
C32 C40 1.541(7)
C33 C34 1.424(6)
C34 C35 1.417(6)
C36 C37 1.542(7)
C36 C39 1.543(6)
C36 C38 1.544(7)
C40 C41' 1.471(10)
C40 C43 1.528(6)
C40 C43' 1.529(7)
C40 C42' 1.551(9)
C40 C42 1.557(9)
C40 C41 1.580(9)
C44 C45 1.3934
C44 C49 1.394(5)
C45 C46 1.381(6)
C46 C47 1.407(6)
C47 C48 1.401(6)
C48 C49 1.394(5)
C50 C51 1.440(6)
C51 C52 1.398(6)
C51 C56 1.428(6)
C52 C53 1.374(7)
C53 C54 1.382(7)
C54 C55 1.370(7)
C55 C56 1.425(6)
O1A S1A 1.514(6)
S1A C2A 1.771(5)
S1A C1A 1.780(5)
O1A' S1A' 1.499(18)
S1A' C2A 1.778(7)
S1A' C1A 1.847(7)
O1B S1B 1.510(5)
S1B C2B 1.772(8)
S1B C1B 1.794(8)
O1C S1C 1.512(5)
S1C C2C 1.737(13)
S1C C1C 1.757(11)
O1D S1D 1.445(12)
S1D C2D 1.759(13)
S1D C1D 1.767(16)
O1D' S1D' 1.50(2)
S1D' C1D' 1.742(16)
S1D' C2D' 1.75(2)

loop_
_geom_torsion_atom_site_label_1
_geom_torsion_atom_site_label_2
_geom_torsion_atom_site_label_3
_geom_torsion_atom_site_label_4
_geom_torsion
O1 Ni1B N1 C7 -1.9(8)
N2 Ni1B N1 C7 177.4(4)
O2 Ni1B N1 C7 144(10)
O1 Ni1B N1 C16 178.8(4)
N2 Ni1B N1 C16 -1.9(6)
O2 Ni1B N1 C16 -35(10)
O1 Ni1B N1 Pd1A -145(12)
N2 Ni1B N1 Pd1A 35(11)
O2 Ni1B N1 Pd1A 1(3)
O2 Pd1A N1 C7 155(24)
N2 Pd1A N1 C7 177.6(4)
O1 Pd1A N1 C7 -4.1(4)
O2 Pd1A N1 C16 -23(24)
N2 Pd1A N1 C16 -0.2(3)
O1 Pd1A N1 C16 178.0(3)
O2 Pd1A N1 Ni1B -167(100)
N2 Pd1A N1 Ni1B -144(12)
O1 Pd1A N1 Ni1B 34(12)
C6 C1 O1 Ni1B 9.7(8)
C2 C1 O1 Ni1B -167.8(6)
C6 C1 O1 Pd1A 8.5(7)
C2 C1 O1 Pd1A -169.0(3)
N1 Ni1B O1 C1 -5.2(8)
N2 Ni1B O1 C1 -173(13)
O2 Ni1B O1 C1 177.4(4)
N1 Ni1B O1 Pd1A 154(9)
N2 Ni1B O1 Pd1A -13(6)
O2 Ni1B O1 Pd1A -23(8)
O2 Pd1A O1 C1 177.0(4)
N2 Pd1A O1 C1 39(4)
N1 Pd1A O1 C1 -3.1(4)
O2 Pd1A O1 Ni1B 156(8)
N2 Pd1A O1 Ni1B 18(8)
N1 Pd1A O1 Ni1B -24(8)
O1 C1 C2 C3 -179.0(4)
C6 C1 C2 C3 3.4(7)
O1 C1 C2 C8 3.8(7)
C6 C1 C2 C8 -173.9(5)
O2 Pd1A N2 C22 1.8(4)
O1 Pd1A N2 C22 140(3)
N1 Pd1A N2 C22 -178.0(4)
O2 Pd1A N2 C21 -179.4(3)
O1 Pd1A N2 C21 -41(4)
N1 Pd1A N2 C21 0.8(3)
O2 Pd1A N2 Ni1B -155(8)
O1 Pd1A N2 Ni1B -17(7)
N1 Pd1A N2 Ni1B 25(8)
N1 Ni1B N2 C22 -177.7(4)
O1 Ni1B N2 C22 -10(14)
O2 Ni1B N2 C22 -0.2(8)
N1 Ni1B N2 C21 2.3(6)
O1 Ni1B N2 C21 170(13)
O2 Ni1B N2 C21 179.8(4)
N1 Ni1B N2 Pd1A -154(8)
O1 Ni1B N2 Pd1A 14(7)
O2 Ni1B N2 Pd1A 23(8)
N2 Pd1A O2 C28 -5.1(5)
O1 Pd1A O2 C28 176.6(5)
N1 Pd1A O2 C28 18(24)
N2 Pd1A O2 Ni1B 144(12)
O1 Pd1A O2 Ni1B -34(12)
N1 Pd1A O2 Ni1B 167(100)
N1 Ni1B O2 C28 30(10)
O1 Ni1B O2 C28 176.2(5)
N2 Ni1B O2 C28 -3.2(8)
N1 Ni1B O2 Pd1A -1(3)
O1 Ni1B O2 Pd1A 145(12)
N2 Ni1B O2 Pd1A -35(11)
C1 C2 C3 C4 -0.8(7)
C8 C2 C3 C4 176.3(5)
O3 Pd1B N3 C35 2.7(6)
O4 Pd1B N3 C35 -70(15)
N4 Pd1B N3 C35 -174.2(4)
O3 Pd1B N3 C44 178.3(3)
O4 Pd1B N3 C44 106(15)
N4 Pd1B N3 C44 1.4(4)
O3 Pd1B N3 Ni1A -11(100)
O4 Pd1B N3 Ni1A -84(100)
N4 Pd1B N3 Ni1A 172(100)
O3 Ni1A N3 C35 2.7(4)
O4 Ni1A N3 C35 -81(6)
N4 Ni1A N3 C35 -174.2(4)
O3 Ni1A N3 C44 178.3(3)
O4 Ni1A N3 C44 95(5)
N4 Ni1A N3 C44 1.4(3)
O3 Ni1A N3 Pd1B 169(100)
O4 Ni1A N3 Pd1B 85(100)
N4 Ni1A N3 Pd1B -8(100)
O4 Ni1A O3 C29 173.2(4)
N3 Ni1A O3 C29 -5.0(4)
N4 Ni1A O3 C29 78(3)
O4 Ni1A O3 Pd1B 175(100)
N3 Ni1A O3 Pd1B -3(30)
N4 Ni1A O3 Pd1B 80(29)
N3 Pd1B O3 C29 -5.1(6)
O4 Pd1B O3 C29 173.2(4)
N4 Pd1B O3 C29 99(8)
N3 Pd1B O3 Ni1A 177(100)
O4 Pd1B O3 Ni1A -5(29)
N4 Pd1B O3 Ni1A -79(30)
C2 C3 C4 C5 -0.8(7)
C2 C3 C4 C12 -173.6(4)
N3 Pd1B N4 C50 177.7(4)
O3 Pd1B N4 C50 73(8)
O4 Pd1B N4 C50 -0.6(6)
N3 Pd1B N4 C49 0.0(4)
O3 Pd1B N4 C49 -105(8)
O4 Pd1B N4 C49 -178.3(3)
N3 Pd1B N4 Ni1A -178(100)
O3 Pd1B N4 Ni1A 78(30)
O4 Pd1B N4 Ni1A 4(30)
O3 Ni1A N4 C50 95(3)
O4 Ni1A N4 C50 -0.5(4)
N3 Ni1A N4 C50 177.7(4)
O3 Ni1A N4 C49 -83(3)
O4 Ni1A N4 C49 -178.3(3)
N3 Ni1A N4 C49 -0.1(3)
O3 Ni1A N4 Pd1B -81(30)
O4 Ni1A N4 Pd1B -176(100)
N3 Ni1A N4 Pd1B 2(30)
O3 Ni1A O4 C56 -175.4(4)
N3 Ni1A O4 C56 -92(5)
N4 Ni1A O4 C56 1.5(4)
O3 Ni1A O4 Pd1B -163(100)
N3 Ni1A O4 Pd1B -79(100)
N4 Ni1A O4 Pd1B 14(100)
N3 Pd1B O4 C56 -103(15)
O3 Pd1B O4 C56 -175.4(4)
N4 Pd1B O4 C56 1.5(6)
N3 Pd1B O4 Ni1A 90(100)
O3 Pd1B O4 Ni1A 17(100)
N4 Pd1B O4 Ni1A -166(100)
C3 C4 C5 C6 -0.2(7)
C12 C4 C5 C6 172.4(4)
C4 C5 C6 C7 -172.5(4)
C4 C5 C6 C1 2.8(7)
O1 C1 C6 C7 -6.9(8)
C2 C1 C6 C7 170.6(4)
O1 C1 C6 C5 178.1(4)
C2 C1 C6 C5 -4.3(7)
C16 N1 C7 C6 -175.9(5)
Ni1B N1 C7 C6 4.9(8)
Pd1A N1 C7 C6 6.5(7)
C5 C6 C7 N1 174.0(4)
C1 C6 C7 N1 -1.2(8)
C3 C2 C8 C11 2.1(7)
C1 C2 C8 C11 179.2(4)
C3 C2 C8 C10 -118.0(5)
C1 C2 C8 C10 59.1(6)
C3 C2 C8 C9 121.5(5)
C1 C2 C8 C9 -61.3(6)
C5 C4 C12 C13 -97.2(5)
C3 C4 C12 C13 75.1(5)
C5 C4 C12 C15 22.2(6)
C3 C4 C12 C15 -165.4(4)
C5 C4 C12 C14 143.4(5)
C3 C4 C12 C14 -44.2(6)
C7 N1 C16 C17 0.9(8)
Ni1B N1 C16 C17 -179.8(7)
Pd1A N1 C16 C17 178.8(5)
C7 N1 C16 C21 -178.2(4)
Ni1B N1 C16 C21 1.0(7)
Pd1A N1 C16 C21 -0.4(5)
C21 C16 C17 C18 0.2(9)
N1 C16 C17 C18 -178.9(6)
C16 C17 C18 C19 -0.1(10)
C17 C18 C19 C20 -0.6(9)
C17 C18 C19 C47 178.5(6)
C18 C19 C20 C21 1.3(8)
C47 C19 C20 C21 -177.9(5)
C19 C20 C21 C16 -1.2(7)
C19 C20 C21 N2 177.3(5)
C17 C16 C21 C20 0.4(7)
N1 C16 C21 C20 179.6(4)
C17 C16 C21 N2 -178.2(5)
N1 C16 C21 N2 1.0(6)
C22 N2 C21 C20 -0.9(7)
Pd1A N2 C21 C20 -179.7(4)
Ni1B N2 C21 C20 179.1(5)
C22 N2 C21 C16 177.6(4)
Pd1A N2 C21 C16 -1.2(5)
Ni1B N2 C21 C16 -2.4(6)
C21 N2 C22 C23 -176.9(5)
Pd1A N2 C22 C23 1.7(7)
Ni1B N2 C22 C23 3.0(8)
N2 C22 C23 C24 177.2(4)
N2 C22 C23 C28 -3.2(8)
C22 C23 C24 C25 179.7(5)
C28 C23 C24 C25 0.0(8)
O6B N5B C25 C24 171(2)
O5B N5B C25 C24 -12(3)
O6B N5B C25 C26 -4(4)
O5B N5B C25 C26 173.4(16)
O6B N5B C25 Cl1A -147(10)
O5B N5B C25 Cl1A 30(6)
C23 C24 C25 N5B -173.0(17)
C23 C24 C25 C26 0.6(9)
C23 C24 C25 Cl1A 179.4(4)
N5B C25 C26 C27 173.8(15)
C24 C25 C26 C27 -0.7(10)
Cl1A C25 C26 C27 -179.4(5)
C25 C26 C27 C28 0.2(12)
C25 C26 C27 N6B -157.8(12)
C25 C26 C27 Cl2A 174.5(6)
O8B N6B C27 C26 51(4)
O7B N6B C27 C26 -146.1(17)
O8B N6B C27 C28 -109(3)
O7B N6B C27 C28 54(2)
O8B N6B C27 Cl2A 150(5)
O7B N6B C27 Cl2A -47.3(18)
Pd1A O2 C28 C27 -175.2(5)
Ni1B O2 C28 C27 -176.5(7)
Pd1A O2 C28 C23 5.2(9)
Ni1B O2 C28 C23 4.0(10)
C26 C27 C28 O2 -179.1(7)
N6B C27 C28 O2 -21.3(14)
Cl2A C27 C28 O2 6.6(9)
C26 C27 C28 C23 0.4(11)
N6B C27 C28 C23 158.3(12)
Cl2A C27 C28 C23 -173.8(5)
C24 C23 C28 O2 179.0(5)
C22 C23 C28 O2 -0.7(9)
C24 C23 C28 C27 -0.5(8)
C22 C23 C28 C27 179.8(6)
Ni1A O3 C29 C34 4.5(6)
Pd1B O3 C29 C34 4.5(7)
Ni1A O3 C29 C30 -175.8(3)
Pd1B O3 C29 C30 -175.8(4)
O3 C29 C30 C31 179.9(4)
C34 C29 C30 C31 -0.4(7)
O3 C29 C30 C36 -2.7(7)
C34 C29 C30 C36 177.0(4)
C29 C30 C31 C32 0.0(8)
C36 C30 C31 C32 -177.4(5)
C30 C31 C32 C33 0.5(9)
C30 C31 C32 C40 178.0(5)
C31 C32 C33 C34 -0.5(8)
C40 C32 C33 C34 -178.0(5)
O3 C29 C34 C35 -0.3(7)
C30 C29 C34 C35 179.9(4)
O3 C29 C34 C33 -179.9(4)
C30 C29 C34 C33 0.4(7)
C32 C33 C34 C29 0.1(8)
C32 C33 C34 C35 -179.5(5)
C44 N3 C35 C34 -175.3(4)
Pd1B N3 C35 C34 0.0(7)
Ni1A N3 C35 C34 0.1(7)
C29 C34 C35 N3 -2.0(8)
C33 C34 C35 N3 177.6(4)
C31 C30 C36 C37 116.1(5)
C29 C30 C36 C37 -61.2(6)
C31 C30 C36 C39 -3.4(7)
C29 C30 C36 C39 179.3(4)
C31 C30 C36 C38 -123.0(5)
C29 C30 C36 C38 59.7(6)
C33 C32 C40 C41' -54.7(11)
C31 C32 C40 C41' 127.9(10)
C33 C32 C40 C43 100.4(7)
C31 C32 C40 C43 -77.0(7)
C33 C32 C40 C43' 68.8(7)
C31 C32 C40 C43' -108.6(6)
C33 C32 C40 C42' 168.8(9)
C31 C32 C40 C42' -8.6(10)
C33 C32 C40 C42 -128.8(7)
C31 C32 C40 C42 53.8(8)
C33 C32 C40 C41 -21.9(10)
C31 C32 C40 C41 160.7(8)
C35 N3 C44 C45 -5.6(5)
Pd1B N3 C44 C45 178.6(3)
Ni1A N3 C44 C45 178.60(13)
C35 N3 C44 C49 173.3(4)
Pd1B N3 C44 C49 -2.5(5)
Ni1A N3 C44 C49 -2.6(4)
C49 C44 C45 C46 -1.8(4)
N3 C44 C45 C46 177.0(5)
C44 C45 C46 C47 -1.1(7)
C45 C46 C47 C48 2.7(9)
C45 C46 C47 C19 -178.1(5)
C20 C19 C47 C48 -176.6(5)
C18 C19 C47 C48 4.3(9)
C20 C19 C47 C46 4.3(8)
C18 C19 C47 C46 -174.9(6)
C46 C47 C48 C49 -1.5(8)
C19 C47 C48 C49 179.3(5)
C47 C48 C49 C44 -1.3(7)
C47 C48 C49 N4 -179.5(5)
C45 C44 C49 C48 3.0(5)
N3 C44 C49 C48 -176.0(4)
C45 C44 C49 N4 -178.6(3)
N3 C44 C49 N4 2.5(5)
C50 N4 C49 C48 -0.9(7)
Pd1B N4 C49 C48 177.0(5)
Ni1A N4 C49 C48 177.0(4)
C50 N4 C49 C44 -179.2(4)
Pd1B N4 C49 C44 -1.3(5)
Ni1A N4 C49 C44 -1.3(5)
C49 N4 C50 C51 177.8(4)
Pd1B N4 C50 C51 0.2(7)
Ni1A N4 C50 C51 0.1(7)
N4 C50 C51 C52 -179.7(4)
N4 C50 C51 C56 -0.4(7)
C56 C51 C52 C53 0.2(8)
C50 C51 C52 C53 179.5(5)
C51 C52 C53 C54 1.8(9)
C51 C52 C53 N5A -176.3(6)
C51 C52 C53 Cl1B 173.3(12)
O5A N5A C53 C52 177.0(8)
O6A N5A C53 C52 -6.6(12)
O5A N5A C53 C54 -1.2(12)
O6A N5A C53 C54 175.3(8)
O5A N5A C53 Cl1B -135(6)
O6A N5A C53 Cl1B 42(5)
C52 C53 C54 C55 -2.8(10)
N5A C53 C54 C55 175.3(7)
Cl1B C53 C54 C55 -173.0(13)
C53 C54 C55 C56 1.9(10)
C53 C54 C55 N6A 177.8(7)
C53 C54 C55 Cl2B -166.9(8)
O7A N6A C55 C54 -36.8(13)
O8A N6A C55 C54 139.7(7)
O7A N6A C55 C56 139.1(9)
O8A N6A C55 C56 -44.4(11)
O7A N6A C55 Cl2B -147(5)
O8A N6A C55 Cl2B 30(4)
Ni1A O4 C56 C55 179.7(4)
Pd1B O4 C56 C55 179.6(5)
Ni1A O4 C56 C51 -2.1(7)
Pd1B O4 C56 C51 -2.1(7)
C54 C55 C56 O4 178.4(5)
N6A C55 C56 O4 2.8(9)
Cl2B C55 C56 O4 -12.7(10)
C54 C55 C56 C51 0.0(8)
N6A C55 C56 C51 -175.6(7)
Cl2B C55 C56 C51 168.9(8)
C52 C51 C56 O4 -179.3(4)
C50 C51 C56 O4 1.4(8)
C52 C51 C56 C55 -1.0(7)
C50 C51 C56 C55 179.7(5)
O1A S1A C1A S1A' -40.6(4)
C2A S1A C1A S1A' 70.5(4)
O1A' S1A' C1A S1A 42.3(8)
C2A S1A' C1A S1A -69.1(3)
O1A S1A C2A S1A' 35.7(4)
C1A S1A C2A S1A' -73.4(3)
O1A' S1A' C2A S1A -40.8(9)
C1A S1A' C2A S1A 66.8(3)
